data_7003334
loop_
_publ_author_name
'Andrews, Philip C.'
'Junk, Peter C.'
'Nuzhnaya, Iryna'
'Spiccia, Leone'

_publ_section_title
;
 Fluorinated bismuth alkoxides: from monomers to polymers and
 oxo-clusters
;
_journal_issue 19
_journal_name_full 'Dalton Transactions'
_journal_page_first 2557
_journal_page_last 2568
_journal_paper_doi 10.1039/b715623e
_journal_year 2008
_chemical_formula_sum 'C21 H27 Bi F18 O6'
_chemical_formula_weight 926.41
_chemical_name_systematic
;
?
;
_space_group_IT_number 14
_symmetry_cell_setting monoclinic
_symmetry_space_group_name_Hall '-P 2ybc'
_symmetry_space_group_name_H-M 'P 1 21/c 1'
_atom_sites_solution_hydrogens geom
_atom_sites_solution_primary direct
_atom_sites_solution_secondary difmap
_audit_creation_method SHELXL-97
_cell_angle_alpha 90.00
_cell_angle_beta 92.201(1)
_cell_angle_gamma 90.00
_cell_formula_units_Z 4
_cell_length_a 16.5066(4)
_cell_length_b 9.5546(2)
_cell_length_c 19.4747(5)
_cell_measurement_temperature 123(2)
_cell_volume 3069.17(13)
_computing_cell_refinement 'Bruker APEX II v. 1.0 (Bruker AXS 2004)'
_computing_data_collection 'Bruker APEX II v. 1.0 (Bruker AXS 2004)'
_computing_data_reduction 'Bruker APEX II v. 1.0 (Bruker AXS 2004)'
_computing_molecular_graphics 'X-Seed (Barbour, 2001)'
_computing_structure_refinement 'SHELXL-97 (Sheldrick, 1997)'
_computing_structure_solution 'SHELXS-97 (Sheldrick, 1990)'
_diffrn_ambient_temperature 123(2)
_diffrn_measured_fraction_theta_full 0.993
_diffrn_measured_fraction_theta_max 0.993
_diffrn_measurement_device_type 'Bruker X8 APEX CCD'
_diffrn_measurement_method '0.5 deg frames in phi and omega'
_diffrn_radiation_monochromator graphite
_diffrn_radiation_source 'fine-focus sealed tube'
_diffrn_radiation_type MoK\a
_diffrn_radiation_wavelength 0.71073
_diffrn_reflns_av_R_equivalents 0.0805
_diffrn_reflns_av_sigmaI/netI 0.0430
_diffrn_reflns_limit_h_max 21
_diffrn_reflns_limit_h_min -21
_diffrn_reflns_limit_k_max 12
_diffrn_reflns_limit_k_min -12
_diffrn_reflns_limit_l_max 25
_diffrn_reflns_limit_l_min -25
_diffrn_reflns_number 63395
_diffrn_reflns_theta_full 27.60
_diffrn_reflns_theta_max 27.60
_diffrn_reflns_theta_min 2.09
_diffrn_standards_number 0
_exptl_absorpt_coefficient_mu 5.888
_exptl_absorpt_correction_T_max 0.7089
_exptl_absorpt_correction_T_min 0.6402
_exptl_absorpt_correction_type multi-scan
_exptl_absorpt_process_details SADABS
_exptl_crystal_colour colourless
_exptl_crystal_density_diffrn 2.005
_exptl_crystal_density_method 'not measured'
_exptl_crystal_description prismatic
_exptl_crystal_F_000 1784
_exptl_crystal_size_max 0.08
_exptl_crystal_size_mid 0.06
_exptl_crystal_size_min 0.06
_refine_diff_density_max 1.107
_refine_diff_density_min -1.400
_refine_diff_density_rms 0.134
_refine_ls_extinction_method none
_refine_ls_goodness_of_fit_ref 1.167
_refine_ls_hydrogen_treatment constr
_refine_ls_matrix_type full
_refine_ls_number_parameters 415
_refine_ls_number_reflns 7071
_refine_ls_number_restraints 0
_refine_ls_restrained_S_all 1.167
_refine_ls_R_factor_all 0.0529
_refine_ls_R_factor_gt 0.0373
_refine_ls_shift/su_max 0.001
_refine_ls_shift/su_mean 0.000
_refine_ls_structure_factor_coef Fsqd
_refine_ls_weighting_details 'calc w=1/[\s^2^(Fo^2^)+(0.0211P)^2^+8.9524P] where P=(Fo^2^+2Fc^2^)/3'
_refine_ls_weighting_scheme calc
_refine_ls_wR_factor_gt 0.0732
_refine_ls_wR_factor_ref 0.0775
_reflns_number_gt 5759
_reflns_number_total 7071
_reflns_threshold_expression >2sigma(I)
_cod_data_source_file b715623e.txt
_cod_data_source_block bif78
_cod_original_sg_symbol_H-M P21/c
_cod_database_code 7003334

loop_
_symmetry_equiv_pos_as_xyz
'x, y, z'
'-x, y+1/2, -z+1/2'
'-x, -y, -z'
'x, -y-1/2, z-1/2'

loop_
_atom_site_label
_atom_site_type_symbol
_atom_site_fract_x
_atom_site_fract_y
_atom_site_fract_z
_atom_site_U_iso_or_equiv
_atom_site_adp_type
_atom_site_occupancy
_atom_site_symmetry_multiplicity
_atom_site_calc_flag
_atom_site_refinement_flags
_atom_site_disorder_assembly
_atom_site_disorder_group
Bi1 Bi 0.247166(11) 0.012088(17) 0.381168(9) 0.01819(6) Uani 1 1 d . . .
O1 O 0.2120(2) 0.1601(4) 0.45803(18) 0.0252(8) Uani 1 1 d . . .
C2 C 0.2662(3) 0.2260(6) 0.5027(3) 0.0235(11) Uani 1 1 d . . .
H2 H 0.3173 0.2444 0.4782 0.028 Uiso 1 1 calc R . .
C1 C 0.2862(4) 0.1316(7) 0.5637(3) 0.0339(14) Uani 1 1 d . . .
C3 C 0.2313(4) 0.3650(6) 0.5248(3) 0.0320(13) Uani 1 1 d . . .
F4 F 0.1692(2) 0.3536(4) 0.56538(19) 0.0449(9) Uani 1 1 d . . .
F5 F 0.2871(2) 0.4436(4) 0.5584(2) 0.0518(10) Uani 1 1 d . . .
F3 F 0.3267(3) 0.0201(4) 0.54199(19) 0.0556(11) Uani 1 1 d . . .
F2 F 0.2208(3) 0.0836(4) 0.59392(18) 0.0491(10) Uani 1 1 d . . .
F6 F 0.2063(3) 0.4395(4) 0.4701(2) 0.0513(10) Uani 1 1 d . . .
F1 F 0.3329(3) 0.1926(5) 0.61252(19) 0.0585(12) Uani 1 1 d . . .
O2 O 0.3552(2) 0.1266(4) 0.36728(18) 0.0234(8) Uani 1 1 d . . .
C5 C 0.3718(3) 0.2032(5) 0.3088(3) 0.0233(11) Uani 1 1 d . . .
H5 H 0.3232 0.1991 0.2766 0.028 Uiso 1 1 calc R . .
C4 C 0.3871(4) 0.3544(6) 0.3281(3) 0.0308(13) Uani 1 1 d . . .
C6 C 0.4424(4) 0.1364(6) 0.2739(3) 0.0327(13) Uani 1 1 d . . .
F12 F 0.4235(2) 0.0092(4) 0.2516(2) 0.0523(10) Uani 1 1 d . . .
F9 F 0.3931(2) 0.4377(3) 0.27374(19) 0.0416(9) Uani 1 1 d . . .
F8 F 0.3259(2) 0.4031(3) 0.36474(19) 0.0442(9) Uani 1 1 d . . .
F7 F 0.4548(2) 0.3711(4) 0.3673(2) 0.0505(10) Uani 1 1 d . . .
F11 F 0.4660(2) 0.2107(4) 0.21938(19) 0.0508(10) Uani 1 1 d . . .
F10 F 0.5077(2) 0.1222(4) 0.31591(19) 0.0452(9) Uani 1 1 d . . .
O3 O 0.1826(2) 0.1326(4) 0.30611(18) 0.0253(8) Uani 1 1 d . . .
F17 F 0.0478(2) 0.1047(5) 0.3799(2) 0.0579(12) Uani 1 1 d . . .
O4 O 0.2503(2) -0.1284(4) 0.2677(2) 0.0328(9) Uani 1 1 d . . .
F18 F 0.0103(3) 0.1544(6) 0.2776(2) 0.0768(16) Uani 1 1 d . . .
C8 C 0.1350(3) 0.2473(5) 0.3196(3) 0.0238(11) Uani 1 1 d . . .
H8 H 0.1577 0.2946 0.3619 0.029 Uiso 1 1 calc R . .
F16 F 0.0048(3) 0.3121(5) 0.3553(3) 0.0804(16) Uani 1 1 d . . .
C9 C 0.0479(4) 0.2054(7) 0.3319(4) 0.0416(16) Uani 1 1 d . . .
C13 C 0.2993(4) -0.2526(6) 0.2610(3) 0.0329(14) Uani 1 1 d . . .
H13A H 0.2747 -0.3329 0.2846 0.040 Uiso 1 1 calc R . .
H13B H 0.3547 -0.2372 0.2809 0.040 Uiso 1 1 calc R . .
F15 F 0.1134(3) 0.2941(5) 0.20059(19) 0.0611(12) Uani 1 1 d . . .
F14 F 0.2145(2) 0.3904(4) 0.2504(2) 0.0585(12) Uani 1 1 d . . .
F13 F 0.0952(3) 0.4620(5) 0.2698(3) 0.0819(16) Uani 1 1 d . . .
C7 C 0.1386(4) 0.3495(6) 0.2598(3) 0.0367(14) Uani 1 1 d . . .
C12 C 0.3015(4) -0.2789(7) 0.1851(3) 0.0438(16) Uani 1 1 d . . .
H12A H 0.3095 -0.3795 0.1751 0.053 Uiso 1 1 calc R . .
H12B H 0.3449 -0.2239 0.1640 0.053 Uiso 1 1 calc R . .
C10 C 0.2038(5) -0.1037(7) 0.2048(3) 0.0447(17) Uani 1 1 d . . .
H10A H 0.2222 -0.0171 0.1822 0.054 Uiso 1 1 calc R . .
H10B H 0.1455 -0.0946 0.2140 0.054 Uiso 1 1 calc R . .
C11 C 0.2186(4) -0.2299(7) 0.1603(3) 0.0464(17) Uani 1 1 d . . .
H11A H 0.2182 -0.2039 0.1111 0.056 Uiso 1 1 calc R . .
H11B H 0.1772 -0.3031 0.1671 0.056 Uiso 1 1 calc R . .
C15 C 0.0319(4) -0.3428(7) 0.4167(4) 0.0496(18) Uani 1 1 d . . .
H15A H 0.0466 -0.4255 0.4451 0.060 Uiso 1 1 calc R . .
H15B H -0.0102 -0.3694 0.3815 0.060 Uiso 1 1 calc R . .
C16 C 0.0046(5) -0.2221(10) 0.4601(4) 0.072(3) Uani 1 1 d . . .
H16A H -0.0285 -0.1551 0.4323 0.086 Uiso 1 1 calc R . .
H16B H -0.0275 -0.2558 0.4987 0.086 Uiso 1 1 calc R . .
C14 C 0.1043(5) -0.2803(8) 0.3850(4) 0.060(2) Uani 1 1 d . . .
H14A H 0.1452 -0.3536 0.3770 0.072 Uiso 1 1 calc R . .
H14B H 0.0885 -0.2369 0.3403 0.072 Uiso 1 1 calc R . .
O5 O 0.1373(3) -0.1760(5) 0.4315(2) 0.0463(12) Uani 1 1 d . . .
C17 C 0.0820(4) -0.1558(9) 0.4860(4) 0.0514(19) Uani 1 1 d . . .
H17A H 0.0741 -0.0549 0.4952 0.062 Uiso 1 1 calc R . .
H17B H 0.1025 -0.2017 0.5288 0.062 Uiso 1 1 calc R . .
O6 O 0.3665(2) -0.1667(4) 0.4227(2) 0.0310(9) Uani 1 1 d . . .
C20 C 0.4868(5) -0.2559(9) 0.4735(5) 0.072(3) Uani 1 1 d . . .
H20A H 0.5145 -0.3270 0.4458 0.086 Uiso 1 1 calc R . .
H20B H 0.5263 -0.2171 0.5080 0.086 Uiso 1 1 calc R . .
C19 C 0.4180(4) -0.3171(10) 0.5068(5) 0.078(3) Uani 1 1 d . . .
H19A H 0.4125 -0.2761 0.5531 0.094 Uiso 1 1 calc R . .
H19B H 0.4252 -0.4195 0.5117 0.094 Uiso 1 1 calc R . .
C21 C 0.4525(3) -0.1429(7) 0.4287(3) 0.0358(14) Uani 1 1 d . . .
H21A H 0.4641 -0.0500 0.4494 0.043 Uiso 1 1 calc R . .
H21B H 0.4764 -0.1463 0.3829 0.043 Uiso 1 1 calc R . .
C18 C 0.3458(4) -0.2862(7) 0.4631(4) 0.0447(17) Uani 1 1 d . . .
H18A H 0.3318 -0.3670 0.4331 0.054 Uiso 1 1 calc R . .
H18B H 0.2989 -0.2650 0.4916 0.054 Uiso 1 1 calc R . .

loop_
_atom_site_aniso_label
_atom_site_aniso_U_11
_atom_site_aniso_U_22
_atom_site_aniso_U_33
_atom_site_aniso_U_23
_atom_site_aniso_U_13
_atom_site_aniso_U_12
Bi1 0.01828(9) 0.01764(9) 0.01878(9) 0.00169(8) 0.00221(6) -0.00059(8)
O1 0.020(2) 0.035(2) 0.0208(19) -0.0055(16) 0.0050(15) 0.0007(16)
C2 0.018(3) 0.035(3) 0.017(3) -0.002(2) 0.002(2) 0.000(2)
C1 0.036(4) 0.045(4) 0.021(3) -0.001(3) 0.000(3) 0.002(3)
C3 0.031(3) 0.032(3) 0.033(3) -0.002(2) 0.006(3) -0.003(2)
F4 0.033(2) 0.052(2) 0.051(2) -0.0178(18) 0.0206(17) -0.0016(17)
F5 0.045(2) 0.048(2) 0.062(3) -0.0224(19) 0.003(2) -0.0158(18)
F3 0.071(3) 0.055(2) 0.042(2) 0.0050(19) 0.0066(19) 0.031(2)
F2 0.061(3) 0.054(2) 0.033(2) 0.0117(17) 0.0169(19) -0.003(2)
F6 0.070(3) 0.038(2) 0.046(2) 0.0033(17) 0.007(2) 0.0128(19)
F1 0.058(3) 0.087(3) 0.029(2) -0.005(2) -0.0191(19) 0.003(2)
O2 0.0164(19) 0.031(2) 0.023(2) 0.0060(15) 0.0025(15) -0.0028(15)
C5 0.024(3) 0.028(3) 0.018(3) 0.006(2) 0.003(2) -0.003(2)
C4 0.029(3) 0.029(3) 0.034(3) 0.004(2) 0.002(3) -0.002(2)
C6 0.027(3) 0.039(3) 0.033(3) 0.002(3) 0.008(3) -0.001(3)
F12 0.048(2) 0.043(2) 0.067(3) -0.019(2) 0.0217(19) -0.0012(18)
F9 0.044(2) 0.0337(18) 0.048(2) 0.0212(16) 0.0036(17) -0.0049(16)
F8 0.053(2) 0.0321(19) 0.048(2) -0.0061(16) 0.0190(19) 0.0010(17)
F7 0.050(3) 0.040(2) 0.060(3) 0.0016(18) -0.023(2) -0.0152(18)
F11 0.046(2) 0.068(3) 0.041(2) 0.0117(19) 0.0263(18) -0.002(2)
F10 0.0185(19) 0.064(2) 0.053(2) 0.0046(19) 0.0062(17) 0.0078(17)
O3 0.026(2) 0.0284(19) 0.022(2) -0.0037(15) -0.0014(16) 0.0076(16)
F17 0.034(2) 0.083(3) 0.057(3) 0.031(2) 0.0109(19) -0.006(2)
O4 0.037(2) 0.034(2) 0.027(2) -0.0065(17) -0.0069(18) 0.0154(18)
F18 0.044(3) 0.113(4) 0.071(3) 0.022(3) -0.026(2) -0.039(3)
C8 0.018(3) 0.029(3) 0.023(3) -0.001(2) -0.005(2) 0.008(2)
F16 0.045(3) 0.090(4) 0.109(4) 0.010(3) 0.031(3) 0.032(3)
C9 0.025(4) 0.053(4) 0.047(4) 0.010(3) -0.003(3) 0.003(3)
C13 0.035(4) 0.029(3) 0.034(3) -0.008(2) -0.002(3) 0.010(2)
F15 0.058(3) 0.094(3) 0.030(2) 0.016(2) -0.0109(19) -0.015(2)
F14 0.044(3) 0.063(3) 0.068(3) 0.032(2) -0.007(2) -0.014(2)
F13 0.113(4) 0.053(3) 0.081(3) 0.029(2) 0.018(3) 0.047(3)
C7 0.028(3) 0.034(3) 0.048(4) 0.006(3) -0.002(3) 0.004(3)
C12 0.043(4) 0.053(4) 0.035(4) -0.019(3) 0.000(3) 0.011(3)
C10 0.061(5) 0.045(4) 0.027(3) -0.006(3) -0.012(3) 0.018(3)
C11 0.051(5) 0.051(4) 0.036(4) -0.012(3) -0.006(3) 0.009(3)
C15 0.034(4) 0.053(4) 0.063(5) 0.010(4) 0.009(3) -0.013(3)
C16 0.044(5) 0.109(7) 0.063(6) -0.019(5) 0.013(4) -0.029(5)
C14 0.058(5) 0.051(4) 0.073(6) -0.017(4) 0.024(4) -0.018(4)
O5 0.033(3) 0.053(3) 0.054(3) 0.002(2) 0.015(2) -0.012(2)
C17 0.037(4) 0.078(5) 0.039(4) 0.009(4) 0.006(3) -0.017(4)
O6 0.025(2) 0.028(2) 0.040(2) 0.0059(17) -0.0050(18) 0.0015(16)
C20 0.037(5) 0.078(6) 0.100(7) 0.055(5) -0.006(4) 0.001(4)
C19 0.031(4) 0.101(7) 0.102(7) 0.069(6) -0.010(4) -0.009(4)
C21 0.020(3) 0.048(4) 0.039(4) 0.003(3) 0.001(3) 0.004(3)
C18 0.043(4) 0.029(3) 0.062(5) 0.013(3) -0.008(3) -0.003(3)

loop_
_atom_type_symbol
_atom_type_description
_atom_type_scat_dispersion_real
_atom_type_scat_dispersion_imag
_atom_type_scat_source
C C 0.0033 0.0016 'International Tables Vol C Tables 4.2.6.8 and 6.1.1.4'
H H 0.0000 0.0000 'International Tables Vol C Tables 4.2.6.8 and 6.1.1.4'
O O 0.0106 0.0060 'International Tables Vol C Tables 4.2.6.8 and 6.1.1.4'
F F 0.0171 0.0103 'International Tables Vol C Tables 4.2.6.8 and 6.1.1.4'
Bi Bi -4.1077 10.2566 'International Tables Vol C Tables 4.2.6.8 and 6.1.1.4'

loop_
_geom_angle_atom_site_label_1
_geom_angle_atom_site_label_2
_geom_angle_atom_site_label_3
_geom_angle
_geom_angle_site_symmetry_1
_geom_angle_site_symmetry_3
_geom_angle_publ_flag
O3 Bi1 O2 92.03(14) . . ?
O3 Bi1 O1 88.91(14) . . ?
O2 Bi1 O1 90.01(14) . . ?
O3 Bi1 O4 73.64(12) . . ?
O2 Bi1 O4 96.55(14) . . ?
O1 Bi1 O4 161.51(13) . . ?
O3 Bi1 O6 153.02(13) . . ?
O2 Bi1 O6 75.97(13) . . ?
O1 Bi1 O6 114.73(13) . . ?
O4 Bi1 O6 83.68(12) . . ?
O3 Bi1 O5 106.20(15) . . ?
O2 Bi1 O5 161.72(14) . . ?
O1 Bi1 O5 89.00(14) . . ?
O4 Bi1 O5 90.05(14) . . ?
O6 Bi1 O5 87.89(13) . . ?
C2 O1 Bi1 123.6(3) . . ?
O1 C2 C3 109.6(4) . . ?
O1 C2 C1 109.9(5) . . ?
C3 C2 C1 111.9(4) . . ?
F2 C1 F1 107.0(5) . . ?
F2 C1 F3 106.8(5) . . ?
F1 C1 F3 107.0(5) . . ?
F2 C1 C2 113.3(5) . . ?
F1 C1 C2 113.6(5) . . ?
F3 C1 C2 108.8(5) . . ?
F4 C3 F6 107.3(5) . . ?
F4 C3 F5 106.7(5) . . ?
F6 C3 F5 106.1(5) . . ?
F4 C3 C2 114.1(5) . . ?
F6 C3 C2 110.6(5) . . ?
F5 C3 C2 111.6(5) . . ?
C5 O2 Bi1 124.7(3) . . ?
O2 C5 C6 109.0(4) . . ?
O2 C5 C4 109.6(4) . . ?
C6 C5 C4 113.0(5) . . ?
F9 C4 F7 107.2(5) . . ?
F9 C4 F8 107.2(5) . . ?
F7 C4 F8 106.6(5) . . ?
F9 C4 C5 112.9(5) . . ?
F7 C4 C5 112.6(5) . . ?
F8 C4 C5 110.0(5) . . ?
F12 C6 F10 106.5(5) . . ?
F12 C6 F11 107.2(5) . . ?
F10 C6 F11 106.6(5) . . ?
F12 C6 C5 111.0(5) . . ?
F10 C6 C5 112.7(5) . . ?
F11 C6 C5 112.5(5) . . ?
C8 O3 Bi1 125.1(3) . . ?
C10 O4 C13 109.9(4) . . ?
C10 O4 Bi1 127.9(3) . . ?
C13 O4 Bi1 122.2(3) . . ?
O3 C8 C9 111.7(5) . . ?
O3 C8 C7 108.9(4) . . ?
C9 C8 C7 110.7(5) . . ?
F18 C9 F16 108.6(6) . . ?
F18 C9 F17 106.5(6) . . ?
F16 C9 F17 107.1(6) . . ?
F18 C9 C8 113.3(6) . . ?
F16 C9 C8 111.9(6) . . ?
F17 C9 C8 109.0(5) . . ?
O4 C13 C12 105.1(5) . . ?
F13 C7 F15 107.7(5) . . ?
F13 C7 F14 107.5(5) . . ?
F15 C7 F14 105.4(5) . . ?
F13 C7 C8 111.9(5) . . ?
F15 C7 C8 113.0(5) . . ?
F14 C7 C8 110.9(5) . . ?
C13 C12 C11 101.9(5) . . ?
O4 C10 C11 105.4(5) . . ?
C10 C11 C12 103.2(5) . . ?
C14 C15 C16 100.8(6) . . ?
C17 C16 C15 104.1(7) . . ?
O5 C14 C15 107.9(6) . . ?
C14 O5 C17 108.8(5) . . ?
C14 O5 Bi1 117.7(4) . . ?
C17 O5 Bi1 128.2(4) . . ?
O5 C17 C16 104.6(6) . . ?
C18 O6 C21 109.7(4) . . ?
C18 O6 Bi1 118.7(4) . . ?
C21 O6 Bi1 128.9(3) . . ?
C19 C20 C21 105.5(6) . . ?
C20 C19 C18 106.9(6) . . ?
O6 C21 C20 106.5(5) . . ?
O6 C18 C19 105.8(5) . . ?

loop_
_geom_bond_atom_site_label_1
_geom_bond_atom_site_label_2
_geom_bond_distance
_geom_bond_site_symmetry_2
_geom_bond_publ_flag
Bi1 O3 2.116(4) . ?
Bi1 O2 2.118(3) . ?
Bi1 O1 2.155(3) . ?
Bi1 O4 2.588(4) . ?
Bi1 O6 2.708(4) . ?
Bi1 O5 2.760(4) . ?
O1 C2 1.377(6) . ?
C2 C3 1.516(8) . ?
C2 C1 1.518(8) . ?
C1 F2 1.330(7) . ?
C1 F1 1.334(7) . ?
C1 F3 1.335(7) . ?
C3 F4 1.323(6) . ?
C3 F6 1.333(7) . ?
C3 F5 1.340(7) . ?
O2 C5 1.390(6) . ?
C5 C6 1.513(8) . ?
C5 C4 1.512(7) . ?
C4 F9 1.331(6) . ?
C4 F7 1.338(7) . ?
C4 F8 1.342(7) . ?
C6 F12 1.324(7) . ?
C6 F10 1.335(7) . ?
C6 F11 1.347(7) . ?
O3 C8 1.380(6) . ?
F17 C9 1.342(7) . ?
O4 C10 1.439(7) . ?
O4 C13 1.445(6) . ?
F18 C9 1.301(8) . ?
C8 C9 1.519(8) . ?
C8 C7 1.523(8) . ?
F16 C9 1.334(8) . ?
C13 C12 1.502(8) . ?
F15 C7 1.321(7) . ?
F14 C7 1.332(7) . ?
F13 C7 1.311(7) . ?
C12 C11 1.508(9) . ?
C10 C11 1.510(8) . ?
C15 C14 1.491(9) . ?
C15 C16 1.509(11) . ?
C16 C17 1.497(10) . ?
C14 O5 1.439(8) . ?
O5 C17 1.439(8) . ?
O6 C18 1.435(7) . ?
O6 C21 1.438(7) . ?
C20 C19 1.453(10) . ?
C20 C21 1.487(9) . ?
C19 C18 1.467(9) . ?
